data_7022842
loop_
_publ_author_name
'Huang, Yong'
'Wang, Wei'
'Lin, Chu-Chieh'
'Blake, Matthew P.'
'Clark, Lawrence'
'Schwarz, Andrew D.'
'Mountford, Philip'

_publ_section_title
;
 Potassium, zinc, and magnesium complexes of a bulky OOO-tridentate
 bis(phenolate) ligand: synthesis, structures, and studies of cyclic ester
 polymerisation.
;
_journal_issue 25
_journal_name_full 'Dalton transactions (Cambridge, England : 2003)'
_journal_page_first 9313
_journal_page_last 9324
_journal_paper_doi 10.1039/c3dt50135c
_journal_volume 42
_journal_year 2013
_chemical_formula_moiety 'C54 H61 K O4, C4 H8 O'
_chemical_formula_sum 'C58 H69 K O5'
_chemical_formula_weight 885.23
_chemical_name_systematic
;
?
;
_space_group_IT_number 2
_symmetry_cell_setting triclinic
_symmetry_space_group_name_Hall '-P 1'
_symmetry_space_group_name_H-M 'P -1'
_atom_sites_solution_hydrogens geom
_atom_sites_solution_primary direct
_atom_sites_solution_secondary difmap
_audit_creation_method SHELXL-97
_cell_angle_alpha 104.72(3)
_cell_angle_beta 108.69(3)
_cell_angle_gamma 105.77(3)
_cell_formula_units_Z 2
_cell_length_a 13.543(3)
_cell_length_b 13.946(3)
_cell_length_c 15.444(3)
_cell_measurement_reflns_used 10612
_cell_measurement_temperature 293(2)
_cell_measurement_theta_max 27.485
_cell_measurement_theta_min 5.097
_cell_volume 2465.8(14)
_computing_cell_refinement 'Bruker XSCANS'
_computing_data_collection 'Bruker XSCANS'
_computing_data_reduction 'Bruker SHELXTL'
_computing_molecular_graphics 'Bruker SHELXTL'
_computing_publication_material 'Bruker SHELXTL'
_computing_structure_refinement 'SHELXL-97 (Sheldrick, 1997)'
_computing_structure_solution 'SHELXS-97 (Sheldrick, 1990)'
_diffrn_ambient_temperature 293(2)
_diffrn_measured_fraction_theta_full 0.991
_diffrn_measured_fraction_theta_max 0.991
_diffrn_measurement_device_type 'Bruker P4'
_diffrn_measurement_method '\w scans'
_diffrn_radiation_monochromator graphite
_diffrn_radiation_source 'fine-focus sealed tube'
_diffrn_radiation_type MoK\a
_diffrn_radiation_wavelength 0.71073
_diffrn_reflns_av_R_equivalents 0.0239
_diffrn_reflns_av_sigmaI/netI 0.0402
_diffrn_reflns_limit_h_max 16
_diffrn_reflns_limit_h_min -16
_diffrn_reflns_limit_k_max 16
_diffrn_reflns_limit_k_min -16
_diffrn_reflns_limit_l_max 18
_diffrn_reflns_limit_l_min -18
_diffrn_reflns_number 16726
_diffrn_reflns_theta_full 25.50
_diffrn_reflns_theta_max 25.50
_diffrn_reflns_theta_min 5.12
_exptl_absorpt_coefficient_mu 0.156
_exptl_absorpt_correction_T_max 0.985
_exptl_absorpt_correction_T_min 0.978
_exptl_absorpt_correction_type multi-scan
_exptl_absorpt_process_details 'SADABS, Sheldrick (1996)'
_exptl_crystal_colour colorless
_exptl_crystal_density_diffrn 1.192
_exptl_crystal_density_method 'not measured'
_exptl_crystal_description block
_exptl_crystal_F_000 952
_exptl_crystal_size_max 0.15
_exptl_crystal_size_mid 0.12
_exptl_crystal_size_min 0.10
_refine_diff_density_max 0.601
_refine_diff_density_min -0.330
_refine_diff_density_rms 0.047
_refine_ls_extinction_method none
_refine_ls_goodness_of_fit_ref 1.084
_refine_ls_hydrogen_treatment mixed
_refine_ls_matrix_type full
_refine_ls_number_parameters 569
_refine_ls_number_reflns 9101
_refine_ls_number_restraints 1
_refine_ls_restrained_S_all 1.084
_refine_ls_R_factor_all 0.0660
_refine_ls_R_factor_gt 0.0480
_refine_ls_shift/su_max 0.000
_refine_ls_shift/su_mean 0.000
_refine_ls_structure_factor_coef Fsqd
_refine_ls_weighting_details 'calc w=1/[\s^2^(Fo^2^)+(0.1000P)^2^+0.0000P] where P=(Fo^2^+2Fc^2^)/3'
_refine_ls_weighting_scheme calc
_refine_ls_wR_factor_gt 0.1406
_refine_ls_wR_factor_ref 0.1510
_reflns_number_gt 7076
_reflns_number_total 9101
_reflns_threshold_expression >2sigma(I)
_cod_data_source_file c3dt50135c.txt
_cod_data_source_block '[K(L-H)(THF)]'
_cod_depositor_comments
;
The following automatic conversions were performed:

'_symmetry_cell_setting' value 'Triclinic' changed to 'triclinic'
according to /home/saulius/struct/CIF-dictionaries/cif_core.dic
dictionary named 'cif_core.dic' version 2.4.2 from 2011-04-26.

Automatic conversion script
Id: cif_fix_values 1891 2012-01-12 08:04:46Z andrius 

2018-02-23
Z value and formula fixed to values more according to usual
chemical conventions.                 miguel
;
_cod_original_formula_sum 'C116 H138 K2 O10'
_cod_original_formula_weight 1770.46
_cod_original_formula_moiety 'C108 H122 K2 O8, 2(C4 H8 O))'
_cod_original_formula_units_Z 1
_cod_original_sg_symbol_H-M P-1
_cod_database_code 7022842

loop_
_symmetry_equiv_pos_as_xyz
'x, y, z'
'-x, -y, -z'

loop_
_atom_site_label
_atom_site_type_symbol
_atom_site_fract_x
_atom_site_fract_y
_atom_site_fract_z
_atom_site_U_iso_or_equiv
_atom_site_adp_type
_atom_site_occupancy
_atom_site_symmetry_multiplicity
_atom_site_calc_flag
_atom_site_refinement_flags
K K 0.47040(3) 0.52186(3) 0.17377(3) 0.02864(13) Uani 1 1 d .
O1 O 0.34831(9) 0.35429(9) 0.00165(9) 0.0221(3) Uani 1 1 d .
O2 O 0.60659(9) 0.41314(9) 0.11905(8) 0.0230(3) Uani 1 1 d .
O3 O 0.63492(9) 0.65545(9) 0.15345(9) 0.0225(3) Uani 1 1 d .
O4 O 0.54486(12) 0.46379(12) 0.32753(12) 0.0447(4) Uani 1 1 d .
O5 O 0.23907(14) 0.27753(13) 0.36264(12) 0.0532(4) Uani 1 1 d .
C1 C 0.34905(13) 0.26856(13) 0.02504(12) 0.0204(4) Uani 1 1 d .
C2 C 0.25182(14) 0.20072(13) 0.02860(12) 0.0215(4) Uani 1 1 d .
C3 C 0.25625(14) 0.11184(13) 0.05214(12) 0.0232(4) Uani 1 1 d .
H3A H 0.1920 0.0667 0.0529 0.028 Uiso 1 1 calc R
C4 C 0.35248(14) 0.08651(13) 0.07488(12) 0.0235(4) Uani 1 1 d .
C5 C 0.44709(14) 0.15536(13) 0.07370(12) 0.0229(4) Uani 1 1 d .
H5A H 0.5130 0.1420 0.0903 0.028 Uiso 1 1 calc R
C6 C 0.44619(13) 0.24429(13) 0.04819(12) 0.0211(4) Uani 1 1 d .
C7 C 0.54768(13) 0.31057(13) 0.03921(12) 0.0222(4) Uani 1 1 d .
H7A H 0.5981 0.2727 0.0394 0.027 Uiso 1 1 calc R
H7B H 0.5237 0.3209 -0.0229 0.027 Uiso 1 1 calc R
C8 C 0.69795(13) 0.47744(13) 0.10502(13) 0.0225(4) Uani 1 1 d .
H8A H 0.6684 0.4971 0.0491 0.027 Uiso 1 1 calc R
H8B H 0.7427 0.4367 0.0915 0.027 Uiso 1 1 calc R
C9 C 0.77056(14) 0.57688(13) 0.19612(12) 0.0216(4) Uani 1 1 d .
C10 C 0.87310(14) 0.58341(14) 0.26102(13) 0.0233(4) Uani 1 1 d .
H10A H 0.8959 0.5265 0.2458 0.028 Uiso 1 1 calc R
C11 C 0.94219(14) 0.67153(14) 0.34733(13) 0.0231(4) Uani 1 1 d .
C12 C 0.90411(14) 0.75518(14) 0.36774(13) 0.0244(4) Uani 1 1 d .
H12A H 0.9491 0.8151 0.4258 0.029 Uiso 1 1 calc R
C13 C 0.80217(13) 0.75301(13) 0.30535(12) 0.0214(4) Uani 1 1 d .
C14 C 0.73399(13) 0.66146(13) 0.21693(12) 0.0208(4) Uani 1 1 d .
C15 C 0.14267(13) 0.22273(14) -0.00074(13) 0.0233(4) Uani 1 1 d .
C16 C 0.05138(15) 0.14821(15) 0.01739(15) 0.0305(4) Uani 1 1 d .
H16A H 0.0782 0.1604 0.0863 0.046 Uiso 1 1 calc R
H16B H 0.0348 0.0747 -0.0196 0.046 Uiso 1 1 calc R
H16C H -0.0159 0.1629 -0.0033 0.046 Uiso 1 1 calc R
C17 C 0.09399(14) 0.19918(16) -0.11160(14) 0.0302(4) Uani 1 1 d .
H17A H 0.1485 0.2441 -0.1265 0.045 Uiso 1 1 calc R
H17B H 0.0264 0.2136 -0.1305 0.045 Uiso 1 1 calc R
H17C H 0.0766 0.1251 -0.1473 0.045 Uiso 1 1 calc R
C18 C 0.16521(13) 0.33817(14) 0.06087(13) 0.0250(4) Uani 1 1 d .
C19 C 0.21539(15) 0.37383(16) 0.16348(14) 0.0316(4) Uani 1 1 d .
H19A H 0.2140 0.3191 0.1927 0.038 Uiso 1 1 calc R
C20 C 0.23064(18) 0.47468(17) 0.22251(17) 0.0431(5) Uani 1 1 d .
H20A H 0.2405 0.4872 0.2907 0.052 Uiso 1 1 calc R
C21 C 0.19609(18) 0.54228(17) 0.17979(18) 0.0463(6) Uani 1 1 d .
H21A H 0.2051 0.6096 0.2190 0.056 Uiso 1 1 calc R
C22 C 0.14835(19) 0.50960(17) 0.07907(19) 0.0452(5) Uani 1 1 d .
H22A H 0.1265 0.5557 0.0502 0.054 Uiso 1 1 calc R
C23 C 0.13234(16) 0.40809(16) 0.01973(16) 0.0343(4) Uani 1 1 d .
H23A H 0.0991 0.3869 -0.0485 0.041 Uiso 1 1 calc R
C24 C 0.34624(15) -0.01877(15) 0.09121(14) 0.0279(4) Uani 1 1 d .
C25 C 0.46113(16) -0.02859(16) 0.12291(15) 0.0342(4) Uani 1 1 d .
H25A H 0.5135 0.0293 0.1843 0.051 Uiso 1 1 calc R
H25B H 0.4889 -0.0253 0.0734 0.051 Uiso 1 1 calc R
H25C H 0.4531 -0.0959 0.1310 0.051 Uiso 1 1 calc R
C26 C 0.3051(2) -0.02385(18) 0.17258(17) 0.0437(5) Uani 1 1 d .
H26A H 0.3566 0.0363 0.2326 0.065 Uiso 1 1 calc R
H26B H 0.3019 -0.0895 0.1829 0.065 Uiso 1 1 calc R
H26C H 0.2313 -0.0215 0.1530 0.065 Uiso 1 1 calc R
C27 C 0.26573(10) -0.11509(8) -0.00823(8) 0.0293(4) Uani 1 1 d G
C28 C 0.19619(12) -0.21114(10) -0.01157(10) 0.0436(5) Uani 1 1 d G
H28A H 0.1939 -0.2180 0.0462 0.052 Uiso 1 1 calc R
C29 C 0.13013(11) -0.29700(8) -0.10121(13) 0.0581(7) Uani 1 1 d GU
H29A H 0.0836 -0.3613 -0.1034 0.070 Uiso 1 1 calc R
C30 C 0.13361(12) -0.28681(9) -0.18752(10) 0.0608(8) Uani 1 1 d GU
H30A H 0.0894 -0.3443 -0.2475 0.073 Uiso 1 1 calc R
C31 C 0.20315(13) -0.19076(12) -0.18418(8) 0.0529(6) Uani 1 1 d G
H31A H 0.2055 -0.1839 -0.2419 0.063 Uiso 1 1 calc R
C32 C 0.26921(11) -0.10490(9) -0.09454(9) 0.0365(5) Uani 1 1 d G
H32A H 0.3157 -0.0406 -0.0923 0.044 Uiso 1 1 calc R
C33 C 1.05463(14) 0.67947(14) 0.42187(13) 0.0248(4) Uani 1 1 d .
C34 C 1.08076(16) 0.57955(15) 0.38674(15) 0.0336(5) Uani 1 1 d .
H34A H 1.0205 0.5166 0.3768 0.050 Uiso 1 1 calc R
H34B H 1.1502 0.5865 0.4356 0.050 Uiso 1 1 calc R
H34C H 1.0879 0.5731 0.3259 0.050 Uiso 1 1 calc R
C35 C 1.04347(16) 0.68611(18) 0.51868(15) 0.0367(5) Uani 1 1 d .
H35A H 1.0273 0.7480 0.5425 0.055 Uiso 1 1 calc R
H35B H 1.1129 0.6920 0.5667 0.055 Uiso 1 1 calc R
H35C H 0.9832 0.6225 0.5075 0.055 Uiso 1 1 calc R
C36 C 1.15362(14) 0.77681(14) 0.43648(13) 0.0259(4) Uani 1 1 d .
C37 C 1.25245(16) 0.82591(16) 0.52355(16) 0.0371(5) Uani 1 1 d .
H37A H 1.2569 0.8009 0.5745 0.044 Uiso 1 1 calc R
C38 C 1.34427(17) 0.91124(18) 0.5358(2) 0.0511(6) Uani 1 1 d .
H38A H 1.4092 0.9427 0.5945 0.061 Uiso 1 1 calc R
C39 C 1.33959(18) 0.94900(19) 0.4621(2) 0.0523(7) Uani 1 1 d .
H39A H 1.4007 1.0067 0.4706 0.063 Uiso 1 1 calc R
C40 C 1.24385(19) 0.9013(2) 0.3749(2) 0.0501(6) Uani 1 1 d .
H40A H 1.2407 0.9263 0.3240 0.060 Uiso 1 1 calc R
C41 C 1.15171(17) 0.81558(18) 0.36247(16) 0.0379(5) Uani 1 1 d .
H41A H 1.0876 0.7839 0.3031 0.045 Uiso 1 1 calc R
C42 C 0.76129(14) 0.84494(14) 0.33012(13) 0.0244(4) Uani 1 1 d .
C43 C 0.84590(15) 0.93614(15) 0.42945(14) 0.0317(4) Uani 1 1 d .
H43A H 0.8562 0.9082 0.4810 0.048 Uiso 1 1 calc R
H43B H 0.8172 0.9914 0.4428 0.048 Uiso 1 1 calc R
H43C H 0.9170 0.9656 0.4265 0.048 Uiso 1 1 calc R
C44 C 0.75001(16) 0.89607(15) 0.25212(15) 0.0319(4) Uani 1 1 d .
H44A H 0.6978 0.8423 0.1884 0.048 Uiso 1 1 calc R
H44B H 0.8225 0.9259 0.2516 0.048 Uiso 1 1 calc R
H44C H 0.7227 0.9520 0.2677 0.048 Uiso 1 1 calc R
C45 C 0.65016(14) 0.80125(14) 0.34022(13) 0.0245(4) Uani 1 1 d .
C46 C 0.55395(16) 0.81637(17) 0.29127(16) 0.0372(5) Uani 1 1 d .
H46A H 0.5533 0.8489 0.2456 0.045 Uiso 1 1 calc R
C47 C 0.45839(17) 0.7839(2) 0.30891(19) 0.0488(6) Uani 1 1 d .
H47A H 0.3949 0.7953 0.2752 0.059 Uiso 1 1 calc R
C48 C 0.45645(17) 0.73536(18) 0.37549(17) 0.0431(5) Uani 1 1 d .
H48A H 0.3929 0.7152 0.3883 0.052 Uiso 1 1 calc R
C49 C 0.55024(18) 0.71688(17) 0.42315(16) 0.0397(5) Uani 1 1 d .
H49A H 0.5496 0.6822 0.4672 0.048 Uiso 1 1 calc R
C50 C 0.64576(16) 0.74999(16) 0.40542(14) 0.0331(4) Uani 1 1 d .
H50A H 0.7086 0.7373 0.4384 0.040 Uiso 1 1 calc R
C51 C 0.66308(19) 0.4896(2) 0.37155(18) 0.0488(6) Uani 1 1 d .
H51A H 0.6940 0.5276 0.4423 0.059 Uiso 1 1 calc R
H51B H 0.7018 0.5340 0.3440 0.059 Uiso 1 1 calc R
C52 C 0.6751(2) 0.3841(2) 0.3483(2) 0.0595(7) Uani 1 1 d .
H52A H 0.7456 0.3890 0.3955 0.071 Uiso 1 1 calc R
H52B H 0.6716 0.3581 0.2825 0.071 Uiso 1 1 calc R
C53 C 0.5753(2) 0.3131(2) 0.3561(2) 0.0639(7) Uani 1 1 d .
H53A H 0.5511 0.2386 0.3144 0.077 Uiso 1 1 calc R
H53B H 0.5926 0.3184 0.4236 0.077 Uiso 1 1 calc R
C54 C 0.4882(2) 0.3567(2) 0.3214(2) 0.0592(7) Uani 1 1 d .
H54A H 0.4351 0.3113 0.2539 0.071 Uiso 1 1 calc R
H54B H 0.4467 0.3589 0.3622 0.071 Uiso 1 1 calc R
C55 C 0.23896(19) 0.17571(18) 0.31767(17) 0.0454(5) Uani 1 1 d .
H55A H 0.2992 0.1638 0.3624 0.054 Uiso 1 1 calc R
H55B H 0.2509 0.1718 0.2584 0.054 Uiso 1 1 calc R
C56 C 0.1267(2) 0.0923(2) 0.2926(2) 0.0569(6) Uani 1 1 d .
H56A H 0.0966 0.0396 0.2263 0.068 Uiso 1 1 calc R
H56B H 0.1334 0.0557 0.3385 0.068 Uiso 1 1 calc R
C57 C 0.0537(2) 0.1526(3) 0.3001(3) 0.0808(10) Uani 1 1 d .
H57A H -0.0045 0.1348 0.2356 0.097 Uiso 1 1 calc R
H57B H 0.0178 0.1359 0.3426 0.097 Uiso 1 1 calc R
C58 C 0.1281(2) 0.2664(2) 0.3421(3) 0.0738(9) Uani 1 1 d .
H58A H 0.1042 0.3001 0.2958 0.089 Uiso 1 1 calc R
H58B H 0.1230 0.3023 0.4022 0.089 Uiso 1 1 calc R
H2A H 0.636(3) 0.648(3) 0.076(3) 0.098(11) Uiso 1 1 d .

loop_
_atom_site_aniso_label
_atom_site_aniso_U_11
_atom_site_aniso_U_22
_atom_site_aniso_U_33
_atom_site_aniso_U_23
_atom_site_aniso_U_13
_atom_site_aniso_U_12
K 0.0270(2) 0.0283(2) 0.0287(2) 0.00950(17) 0.01218(17) 0.00845(17)
O1 0.0225(6) 0.0201(6) 0.0247(6) 0.0104(5) 0.0096(5) 0.0080(5)
O2 0.0210(6) 0.0181(6) 0.0246(6) 0.0038(5) 0.0100(5) 0.0032(5)
O3 0.0194(6) 0.0248(6) 0.0224(6) 0.0099(5) 0.0064(5) 0.0093(5)
O4 0.0441(8) 0.0497(9) 0.0544(10) 0.0303(8) 0.0231(7) 0.0251(7)
O5 0.0522(9) 0.0450(9) 0.0554(10) 0.0084(8) 0.0194(8) 0.0220(8)
C1 0.0222(8) 0.0194(8) 0.0164(8) 0.0055(7) 0.0067(7) 0.0065(7)
C2 0.0222(8) 0.0220(8) 0.0196(8) 0.0069(7) 0.0094(7) 0.0074(7)
C3 0.0234(8) 0.0220(9) 0.0250(9) 0.0089(7) 0.0122(7) 0.0073(7)
C4 0.0301(9) 0.0220(9) 0.0210(9) 0.0083(7) 0.0121(7) 0.0117(7)
C5 0.0232(8) 0.0232(9) 0.0217(9) 0.0066(7) 0.0083(7) 0.0110(7)
C6 0.0198(8) 0.0199(8) 0.0194(8) 0.0044(7) 0.0072(7) 0.0057(7)
C7 0.0195(8) 0.0198(8) 0.0214(9) 0.0028(7) 0.0072(7) 0.0056(7)
C8 0.0222(8) 0.0217(8) 0.0244(9) 0.0090(7) 0.0109(7) 0.0079(7)
C9 0.0217(8) 0.0200(8) 0.0232(9) 0.0088(7) 0.0101(7) 0.0067(7)
C10 0.0242(8) 0.0213(8) 0.0271(9) 0.0093(7) 0.0127(7) 0.0102(7)
C11 0.0213(8) 0.0240(9) 0.0240(9) 0.0097(7) 0.0084(7) 0.0094(7)
C12 0.0231(8) 0.0222(9) 0.0227(9) 0.0050(7) 0.0075(7) 0.0071(7)
C13 0.0211(8) 0.0198(8) 0.0241(9) 0.0091(7) 0.0095(7) 0.0082(7)
C14 0.0188(8) 0.0220(8) 0.0222(9) 0.0106(7) 0.0095(7) 0.0057(7)
C15 0.0203(8) 0.0235(9) 0.0259(9) 0.0103(7) 0.0100(7) 0.0069(7)
C16 0.0235(9) 0.0292(10) 0.0422(11) 0.0157(9) 0.0162(8) 0.0098(8)
C17 0.0216(8) 0.0335(10) 0.0313(10) 0.0125(8) 0.0067(8) 0.0091(8)
C18 0.0195(8) 0.0250(9) 0.0319(10) 0.0109(8) 0.0121(7) 0.0086(7)
C19 0.0328(10) 0.0319(10) 0.0324(10) 0.0114(8) 0.0156(8) 0.0142(8)
C20 0.0440(12) 0.0404(12) 0.0399(12) 0.0056(10) 0.0189(10) 0.0163(10)
C21 0.0444(12) 0.0307(11) 0.0606(16) 0.0062(11) 0.0249(11) 0.0166(10)
C22 0.0465(12) 0.0332(11) 0.0647(16) 0.0224(11) 0.0242(11) 0.0234(10)
C23 0.0324(10) 0.0343(11) 0.0389(11) 0.0171(9) 0.0135(9) 0.0152(9)
C24 0.0354(10) 0.0267(9) 0.0313(10) 0.0149(8) 0.0182(8) 0.0172(8)
C25 0.0381(10) 0.0318(10) 0.0341(11) 0.0161(9) 0.0097(9) 0.0184(9)
C26 0.0698(15) 0.0450(12) 0.0474(13) 0.0320(11) 0.0394(12) 0.0355(11)
C27 0.0261(9) 0.0234(9) 0.0460(12) 0.0146(8) 0.0180(8) 0.0153(8)
C28 0.0399(11) 0.0285(11) 0.0749(16) 0.0237(11) 0.0307(11) 0.0189(9)
C29 0.0359(12) 0.0204(11) 0.103(2) 0.0126(12) 0.0197(13) 0.0093(9)
C30 0.0442(13) 0.0284(12) 0.0730(18) -0.0033(12) -0.0033(12) 0.0152(10)
C31 0.0553(14) 0.0410(13) 0.0439(13) 0.0021(11) 0.0061(11) 0.0225(11)
C32 0.0369(10) 0.0303(10) 0.0388(11) 0.0092(9) 0.0130(9) 0.0146(9)
C33 0.0229(8) 0.0269(9) 0.0238(9) 0.0081(7) 0.0080(7) 0.0120(7)
C34 0.0293(9) 0.0301(10) 0.0361(11) 0.0103(9) 0.0051(8) 0.0163(8)
C35 0.0332(10) 0.0516(13) 0.0332(11) 0.0202(10) 0.0152(9) 0.0220(9)
C36 0.0219(8) 0.0266(9) 0.0299(10) 0.0072(8) 0.0102(7) 0.0144(7)
C37 0.0300(10) 0.0338(11) 0.0394(11) 0.0109(9) 0.0052(9) 0.0145(9)
C38 0.0254(10) 0.0375(12) 0.0712(17) 0.0107(12) 0.0063(11) 0.0103(9)
C39 0.0294(11) 0.0405(13) 0.091(2) 0.0256(13) 0.0287(12) 0.0134(10)
C40 0.0467(13) 0.0570(14) 0.0732(17) 0.0396(14) 0.0402(13) 0.0262(11)
C41 0.0304(10) 0.0494(13) 0.0383(11) 0.0201(10) 0.0168(9) 0.0155(9)
C42 0.0221(8) 0.0203(8) 0.0256(9) 0.0058(7) 0.0060(7) 0.0080(7)
C43 0.0267(9) 0.0245(9) 0.0340(10) 0.0012(8) 0.0066(8) 0.0119(8)
C44 0.0367(10) 0.0240(9) 0.0399(11) 0.0142(8) 0.0182(9) 0.0141(8)
C45 0.0258(9) 0.0208(8) 0.0224(9) 0.0030(7) 0.0075(7) 0.0103(7)
C46 0.0276(9) 0.0410(11) 0.0452(12) 0.0228(10) 0.0107(9) 0.0156(9)
C47 0.0263(10) 0.0560(14) 0.0656(16) 0.0258(13) 0.0160(10) 0.0191(10)
C48 0.0330(11) 0.0402(12) 0.0523(13) 0.0095(10) 0.0237(10) 0.0092(9)
C49 0.0471(12) 0.0405(12) 0.0352(11) 0.0150(9) 0.0227(10) 0.0150(10)
C50 0.0336(10) 0.0371(11) 0.0316(10) 0.0154(9) 0.0122(8) 0.0176(9)
C51 0.0428(12) 0.0554(14) 0.0437(13) 0.0236(11) 0.0141(10) 0.0123(11)
C52 0.0621(15) 0.089(2) 0.0502(15) 0.0383(15) 0.0219(12) 0.0516(15)
C53 0.0749(18) 0.0519(15) 0.0617(17) 0.0307(13) 0.0159(14) 0.0264(14)
C54 0.0532(14) 0.0627(17) 0.0691(17) 0.0396(14) 0.0245(13) 0.0206(13)
C55 0.0432(12) 0.0485(13) 0.0417(12) 0.0107(10) 0.0145(10) 0.0235(10)
C56 0.0620(15) 0.0486(14) 0.0654(17) 0.0167(13) 0.0364(13) 0.0216(12)
C57 0.0567(16) 0.075(2) 0.123(3) 0.035(2) 0.0468(18) 0.0329(15)
C58 0.0710(18) 0.0598(17) 0.119(3) 0.0325(18) 0.0670(19) 0.0350(15)

loop_
_atom_type_symbol
_atom_type_description
_atom_type_scat_dispersion_real
_atom_type_scat_dispersion_imag
_atom_type_scat_source
C C 0.0033 0.0016 'International Tables Vol C Tables 4.2.6.8 and 6.1.1.4'
H H 0.0000 0.0000 'International Tables Vol C Tables 4.2.6.8 and 6.1.1.4'
O O 0.0106 0.0060 'International Tables Vol C Tables 4.2.6.8 and 6.1.1.4'
K K 0.2009 0.2494 'International Tables Vol C Tables 4.2.6.8 and 6.1.1.4'

loop_
_geom_angle_atom_site_label_1
_geom_angle_atom_site_label_2
_geom_angle_atom_site_label_3
_geom_angle
O3 K O1 107.60(5)
O3 K O4 113.28(5)
O1 K O4 113.17(5)
O3 K O2 70.05(4)
O1 K O2 68.50(4)
O4 K O2 78.70(5)
O3 K C1 119.43(5)
O1 K C1 23.23(4)
O4 K C1 89.95(6)
O2 K C1 60.64(4)
O3 K C14 22.80(4)
O1 K C14 116.55(5)
O4 K C14 90.71(5)
O2 K C14 59.75(4)
C1 K C14 118.92(6)
O3 K C19 165.37(5)
O1 K C19 68.88(6)
O4 K C19 80.58(6)
O2 K C19 119.29(5)
C1 K C19 62.99(5)
C14 K C19 171.16(5)
O3 K C20 148.92(5)
O1 K C20 88.88(6)
O4 K C20 82.08(6)
O2 K C20 140.99(5)
C1 K C20 85.90(6)
C14 K C20 154.26(5)
C19 K C20 23.06(5)
C1 O1 K 104.44(9)
C8 O2 C7 109.69(13)
C8 O2 K 114.96(9)
C7 O2 K 116.76(9)
C14 O3 K 107.66(10)
C14 O3 H2A 110.5(16)
K O3 H2A 122.7(16)
C51 O4 C54 107.66(18)
C51 O4 K 116.09(13)
C54 O4 K 120.15(14)
C58 O5 C55 108.25(19)
O1 C1 C6 120.82(15)
O1 C1 C2 120.61(15)
C6 C1 C2 118.57(15)
O1 C1 K 52.33(8)
C6 C1 K 97.53(10)
C2 C1 K 118.80(11)
C3 C2 C1 118.47(15)
C3 C2 C15 121.80(15)
C1 C2 C15 119.58(15)
C2 C3 C4 123.45(16)
C2 C3 H3A 118.3
C4 C3 H3A 118.3
C5 C4 C3 117.04(16)
C5 C4 C24 123.07(16)
C3 C4 C24 119.68(15)
C4 C5 C6 121.75(16)
C4 C5 H5A 119.1
C6 C5 H5A 119.1
C5 C6 C1 120.67(15)
C5 C6 C7 119.52(15)
C1 C6 C7 119.70(15)
O2 C7 C6 110.82(14)
O2 C7 H7A 109.5
C6 C7 H7A 109.5
O2 C7 H7B 109.5
C6 C7 H7B 109.5
H7A C7 H7B 108.1
O2 C8 C9 109.46(14)
O2 C8 H8A 109.8
C9 C8 H8A 109.8
O2 C8 H8B 109.8
C9 C8 H8B 109.8
H8A C8 H8B 108.2
C10 C9 C14 120.27(16)
C10 C9 C8 119.47(16)
C14 C9 C8 120.24(15)
C11 C10 C9 122.19(16)
C11 C10 H10A 118.9
C9 C10 H10A 118.9
C10 C11 C12 116.97(15)
C10 C11 C33 123.23(16)
C12 C11 C33 119.77(15)
C13 C12 C11 123.30(16)
C13 C12 H12A 118.4
C11 C12 H12A 118.4
C12 C13 C14 118.04(16)
C12 C13 C42 122.35(15)
C14 C13 C42 119.60(14)
O3 C14 C9 120.22(15)
O3 C14 C13 120.55(15)
C9 C14 C13 119.23(15)
O3 C14 K 49.53(8)
C9 C14 K 99.40(10)
C13 C14 K 119.43(11)
C17 C15 C18 112.36(15)
C17 C15 C16 106.48(15)
C18 C15 C16 106.52(14)
C17 C15 C2 108.83(15)
C18 C15 C2 110.78(14)
C16 C15 C2 111.81(15)
C15 C16 H16A 109.5
C15 C16 H16B 109.5
H16A C16 H16B 109.5
C15 C16 H16C 109.5
H16A C16 H16C 109.5
H16B C16 H16C 109.5
C15 C17 H17A 109.5
C15 C17 H17B 109.5
H17A C17 H17B 109.5
C15 C17 H17C 109.5
H17A C17 H17C 109.5
H17B C17 H17C 109.5
C23 C18 C19 117.47(18)
C23 C18 C15 123.18(17)
C19 C18 C15 119.24(17)
C20 C19 C18 121.5(2)
C20 C19 K 80.69(13)
C18 C19 K 91.64(12)
C20 C19 H19A 117.4
C18 C19 H19A 117.4
K C19 H19A 117.4
C21 C20 C19 119.9(2)
C21 C20 K 93.41(14)
C19 C20 K 76.25(12)
C21 C20 H20A 118.4
C19 C20 H20A 118.4
K C20 H20A 118.4
C22 C21 C20 119.6(2)
C22 C21 H21A 120.2
C20 C21 H21A 120.2
C21 C22 C23 120.6(2)
C21 C22 H22A 119.7
C23 C22 H22A 119.7
C18 C23 C22 120.9(2)
C18 C23 H23A 119.5
C22 C23 H23A 119.5
C25 C24 C4 112.24(15)
C25 C24 C26 107.79(16)
C4 C24 C26 109.70(15)
C25 C24 C27 106.72(14)
C4 C24 C27 108.75(14)
C26 C24 C27 111.65(15)
C24 C25 H25A 109.5
C24 C25 H25B 109.5
H25A C25 H25B 109.5
C24 C25 H25C 109.5
H25A C25 H25C 109.5
H25B C25 H25C 109.5
C24 C26 H26A 109.5
C24 C26 H26B 109.5
H26A C26 H26B 109.5
C24 C26 H26C 109.5
H26A C26 H26C 109.5
H26B C26 H26C 109.5
C28 C27 C32 120.0
C28 C27 C24 121.79(10)
C32 C27 C24 118.12(10)
C29 C28 C27 120.0
C29 C28 H28A 120.0
C27 C28 H28A 120.0
C28 C29 C30 120.0
C28 C29 H29A 120.0
C30 C29 H29A 120.0
C31 C30 C29 120.0
C31 C30 H30A 120.0
C29 C30 H30A 120.0
C30 C31 C32 120.0
C30 C31 H31A 120.0
C32 C31 H31A 120.0
C31 C32 C27 120.0
C31 C32 H32A 120.0
C27 C32 H32A 120.0
C35 C33 C36 111.73(15)
C35 C33 C34 107.61(16)
C36 C33 C34 106.94(15)
C35 C33 C11 107.86(15)
C36 C33 C11 110.85(15)
C34 C33 C11 111.85(15)
C33 C34 H34A 109.5
C33 C34 H34B 109.5
H34A C34 H34B 109.5
C33 C34 H34C 109.5
H34A C34 H34C 109.5
H34B C34 H34C 109.5
C33 C35 H35A 109.5
C33 C35 H35B 109.5
H35A C35 H35B 109.5
C33 C35 H35C 109.5
H35A C35 H35C 109.5
H35B C35 H35C 109.5
C41 C36 C37 117.12(18)
C41 C36 C33 121.66(16)
C37 C36 C33 121.12(18)
C38 C37 C36 121.5(2)
C38 C37 H37A 119.3
C36 C37 H37A 119.3
C39 C38 C37 120.2(2)
C39 C38 H38A 119.9
C37 C38 H38A 119.9
C38 C39 C40 119.6(2)
C38 C39 H39A 120.2
C40 C39 H39A 120.2
C39 C40 C41 120.2(2)
C39 C40 H40A 119.9
C41 C40 H40A 119.9
C36 C41 C40 121.3(2)
C36 C41 H41A 119.3
C40 C41 H41A 119.3
C44 C42 C45 112.79(14)
C44 C42 C43 106.11(15)
C45 C42 C43 106.71(15)
C44 C42 C13 110.45(15)
C45 C42 C13 108.87(14)
C43 C42 C13 111.87(14)
C42 C43 H43A 109.5
C42 C43 H43B 109.5
H43A C43 H43B 109.5
C42 C43 H43C 109.5
H43A C43 H43C 109.5
H43B C43 H43C 109.5
C42 C44 H44A 109.5
C42 C44 H44B 109.5
H44A C44 H44B 109.5
C42 C44 H44C 109.5
H44A C44 H44C 109.5
H44B C44 H44C 109.5
C50 C45 C46 117.05(17)
C50 C45 C42 119.73(16)
C46 C45 C42 123.09(17)
C45 C46 C47 121.3(2)
C45 C46 H46A 119.3
C47 C46 H46A 119.3
C48 C47 C46 120.8(2)
C48 C47 H47A 119.6
C46 C47 H47A 119.6
C47 C48 C49 118.89(19)
C47 C48 H48A 120.6
C49 C48 H48A 120.6
C48 C49 C50 120.0(2)
C48 C49 H49A 120.0
C50 C49 H49A 120.0
C45 C50 C49 121.92(18)
C45 C50 H50A 119.0
C49 C50 H50A 119.0
O4 C51 C52 104.99(19)
O4 C51 H51A 110.7
C52 C51 H51A 110.7
O4 C51 H51B 110.7
C52 C51 H51B 110.7
H51A C51 H51B 108.8
C51 C52 C53 102.7(2)
C51 C52 H52A 111.2
C53 C52 H52A 111.2
C51 C52 H52B 111.2
C53 C52 H52B 111.2
H52A C52 H52B 109.1
C54 C53 C52 102.7(2)
C54 C53 H53A 111.2
C52 C53 H53A 111.2
C54 C53 H53B 111.2
C52 C53 H53B 111.2
H53A C53 H53B 109.1
O4 C54 C53 108.0(2)
O4 C54 H54A 110.1
C53 C54 H54A 110.1
O4 C54 H54B 110.1
C53 C54 H54B 110.1
H54A C54 H54B 108.4
O5 C55 C56 107.95(19)
O5 C55 H55A 110.1
C56 C55 H55A 110.1
O5 C55 H55B 110.1
C56 C55 H55B 110.1
H55A C55 H55B 108.4
C57 C56 C55 104.8(2)
C57 C56 H56A 110.8
C55 C56 H56A 110.8
C57 C56 H56B 110.8
C55 C56 H56B 110.8
H56A C56 H56B 108.9
C58 C57 C56 105.9(2)
C58 C57 H57A 110.6
C56 C57 H57A 110.6
C58 C57 H57B 110.6
C56 C57 H57B 110.6
H57A C57 H57B 108.7
O5 C58 C57 110.4(2)
O5 C58 H58A 109.6
C57 C58 H58A 109.6
O5 C58 H58B 109.6
C57 C58 H58B 109.6
H58A C58 H58B 108.1

loop_
_geom_bond_atom_site_label_1
_geom_bond_atom_site_label_2
_geom_bond_distance
K O3 2.6501(15)
K O1 2.681(2)
K O4 2.6830(17)
K O2 2.8780(14)
K C1 3.280(2)
K C14 3.319(2)
K C19 3.438(2)
K C20 3.493(2)
O1 C1 1.336(2)
O2 C8 1.432(2)
O2 C7 1.434(2)
O3 C14 1.350(2)
O3 H2A 1.18(4)
O4 C51 1.421(3)
O4 C54 1.445(3)
O5 C58 1.388(3)
O5 C55 1.413(3)
C1 C6 1.405(2)
C1 C2 1.424(2)
C2 C3 1.388(2)
C2 C15 1.540(2)
C3 C4 1.402(2)
C3 H3A 0.9300
C4 C5 1.385(2)
C4 C24 1.537(2)
C5 C6 1.395(2)
C5 H5A 0.9300
C6 C7 1.503(2)
C7 H7A 0.9700
C7 H7B 0.9700
C8 C9 1.500(2)
C8 H8A 0.9700
C8 H8B 0.9700
C9 C10 1.391(2)
C9 C14 1.402(2)
C10 C11 1.380(3)
C10 H10A 0.9300
C11 C12 1.404(3)
C11 C33 1.542(2)
C12 C13 1.395(2)
C12 H12A 0.9300
C13 C14 1.419(2)
C13 C42 1.539(2)
C15 C17 1.532(3)
C15 C18 1.536(3)
C15 C16 1.536(2)
C16 H16A 0.9600
C16 H16B 0.9600
C16 H16C 0.9600
C17 H17A 0.9600
C17 H17B 0.9600
C17 H17C 0.9600
C18 C23 1.386(3)
C18 C19 1.395(3)
C19 C20 1.386(3)
C19 H19A 0.9800
C20 C21 1.379(3)
C20 H20A 0.9800
C21 C22 1.371(3)
C21 H21A 0.9300
C22 C23 1.392(3)
C22 H22A 0.9300
C23 H23A 0.9300
C24 C25 1.530(3)
C24 C26 1.538(3)
C24 C27 1.560(2)
C25 H25A 0.9600
C25 H25B 0.9600
C25 H25C 0.9600
C26 H26A 0.9600
C26 H26B 0.9600
C26 H26C 0.9600
C27 C28 1.3900
C27 C32 1.3900
C28 C29 1.3900
C28 H28A 0.9300
C29 C30 1.3900
C29 H29A 0.9300
C30 C31 1.3900
C30 H30A 0.9300
C31 C32 1.3900
C31 H31A 0.9300
C32 H32A 0.9300
C33 C35 1.533(3)
C33 C36 1.534(3)
C33 C34 1.539(3)
C34 H34A 0.9600
C34 H34B 0.9600
C34 H34C 0.9600
C35 H35A 0.9600
C35 H35B 0.9600
C35 H35C 0.9600
C36 C41 1.379(3)
C36 C37 1.396(3)
C37 C38 1.389(3)
C37 H37A 0.9300
C38 C39 1.361(4)
C38 H38A 0.9300
C39 C40 1.377(4)
C39 H39A 0.9300
C40 C41 1.394(3)
C40 H40A 0.9300
C41 H41A 0.9300
C42 C44 1.536(3)
C42 C45 1.536(2)
C42 C43 1.541(3)
C43 H43A 0.9600
C43 H43B 0.9600
C43 H43C 0.9600
C44 H44A 0.9600
C44 H44B 0.9600
C44 H44C 0.9600
C45 C50 1.382(3)
C45 C46 1.383(3)
C46 C47 1.387(3)
C46 H46A 0.9300
C47 C48 1.371(3)
C47 H47A 0.9300
C48 C49 1.377(3)
C48 H48A 0.9300
C49 C50 1.389(3)
C49 H49A 0.9300
C50 H50A 0.9300
C51 C52 1.488(4)
C51 H51A 0.9700
C51 H51B 0.9700
C52 C53 1.503(4)
C52 H52A 0.9700
C52 H52B 0.9700
C53 C54 1.484(4)
C53 H53A 0.9700
C53 H53B 0.9700
C54 H54A 0.9700
C54 H54B 0.9700
C55 C56 1.498(3)
C55 H55A 0.9700
C55 H55B 0.9700
C56 C57 1.475(4)
C56 H56A 0.9700
C56 H56B 0.9700
C57 C58 1.464(4)
C57 H57A 0.9700
C57 H57B 0.9700
C58 H58A 0.9700
C58 H58B 0.9700
